data_7230035
loop_
_publ_author_name
'Fan, Qiangwen'
'Duan, Xiaowei'
'Yan, Hong'

_publ_section_title
;
 Solid state [2 + 2] photocycloaddition for constructing dimers of
 N,N&#x2032;-diacyl-1,4-dihydropyrazines based on thiourea-induced
 assembly
;
_journal_issue 8
_journal_name_full CrystEngComm
_journal_page_first 1151
_journal_paper_doi 10.1039/C7CE01996C
_journal_volume 20
_journal_year 2018
_chemical_formula_sum 'C53 H80 N22 O12 S5'
_chemical_formula_weight 1377.69
_space_group_crystal_system monoclinic
_space_group_IT_number 15
_space_group_name_Hall '-C 2yc'
_space_group_name_H-M_alt 'C 1 2/c 1'
_symmetry_space_group_name_Hall '-C 2yc'
_symmetry_space_group_name_H-M 'C 1 2/c 1'
_atom_sites_solution_hydrogens mixed
_audit_creation_method SHELXL-2018/1
_audit_update_record
;
2018-01-12 deposited with the CCDC.
2018-01-25 downloaded from the CCDC.
;
_cell_angle_alpha 90
_cell_angle_beta 93.64(3)
_cell_angle_gamma 90
_cell_formula_units_Z 4
_cell_length_a 40.012(8)
_cell_length_b 16.186(3)
_cell_length_c 10.282(2)
_cell_measurement_reflns_used 8512
_cell_measurement_temperature 113(2)
_cell_measurement_theta_max 27.8744
_cell_measurement_theta_min 1.9809
_cell_volume 6646(2)
_computing_structure_refinement 'SHELXL-2018/1 (Sheldrick, 2018)'
_diffrn_ambient_temperature 113(2)
_diffrn_measured_fraction_theta_full 0.999
_diffrn_measured_fraction_theta_max 0.998
_diffrn_measurement_device_type 'rigaku saturn'
_diffrn_measurement_method '\w scans'
_diffrn_radiation_type MoK\a
_diffrn_radiation_wavelength 0.71073
_diffrn_reflns_av_R_equivalents 0.0441
_diffrn_reflns_av_unetI/netI 0.0399
_diffrn_reflns_Laue_measured_fraction_full 0.999
_diffrn_reflns_Laue_measured_fraction_max 0.998
_diffrn_reflns_limit_h_max 52
_diffrn_reflns_limit_h_min -52
_diffrn_reflns_limit_k_max 21
_diffrn_reflns_limit_k_min -21
_diffrn_reflns_limit_l_max 10
_diffrn_reflns_limit_l_min -13
_diffrn_reflns_number 33058
_diffrn_reflns_point_group_measured_fraction_full 0.999
_diffrn_reflns_point_group_measured_fraction_max 0.998
_diffrn_reflns_theta_full 25.242
_diffrn_reflns_theta_max 27.886
_diffrn_reflns_theta_min 1.981
_exptl_absorpt_coefficient_mu 0.249
_exptl_absorpt_correction_type multi-scan
_exptl_absorpt_process_details crystalclear
_exptl_crystal_colour colourless
_exptl_crystal_density_diffrn 1.377
_exptl_crystal_description block
_exptl_crystal_F_000 2912
_exptl_crystal_size_max 0.200
_exptl_crystal_size_mid 0.180
_exptl_crystal_size_min 0.120
_exptl_transmission_factor_max 0.7452
_exptl_transmission_factor_min 0.5951
_refine_diff_density_max 0.304
_refine_diff_density_min -0.471
_refine_diff_density_rms 0.059
_refine_ls_extinction_method none
_refine_ls_goodness_of_fit_ref 1.083
_refine_ls_hydrogen_treatment mixed
_refine_ls_matrix_type full
_refine_ls_number_parameters 452
_refine_ls_number_reflns 7928
_refine_ls_number_restraints 15
_refine_ls_restrained_S_all 1.083
_refine_ls_R_factor_all 0.0635
_refine_ls_R_factor_gt 0.0486
_refine_ls_shift/su_max 0.000
_refine_ls_shift/su_mean 0.000
_refine_ls_structure_factor_coef Fsqd
_refine_ls_weighting_details 'w=1/[\s^2^(Fo^2^)+(0.0663P)^2^] where P=(Fo^2^+2Fc^2^)/3'
_refine_ls_weighting_scheme calc
_refine_ls_wR_factor_gt 0.1170
_refine_ls_wR_factor_ref 0.1265
_reflns_Friedel_coverage 0.000
_reflns_number_gt 6308
_reflns_number_total 7928
_reflns_threshold_expression 'I > 2\s(I)'
_cod_data_source_file c7ce01996c1.cif
_cod_data_source_block 1
_cod_depositor_comments 'Adding full bibliography for 7230035--7230039.cif.'
_cod_database_code 7230035
_shelx_shelxl_version_number 2018/1
_shelx_space_group_comment
;
The symmetry employed for this shelxl refinement is uniquely defined
by the following loop, which should always be used as a source of
symmetry information in preference to the above space-group names.
They are only intended as comments.
;
_shelx_estimated_absorpt_t_min 0.952
_shelx_estimated_absorpt_t_max 0.971

loop_
_space_group_symop_operation_xyz
'x, y, z'
'-x, y, -z+1/2'
'x+1/2, y+1/2, z'
'-x+1/2, y+1/2, -z+1/2'
'-x, -y, -z'
'x, -y, z-1/2'
'-x+1/2, -y+1/2, -z'
'x+1/2, -y+1/2, z-1/2'

loop_
_atom_site_label
_atom_site_type_symbol
_atom_site_fract_x
_atom_site_fract_y
_atom_site_fract_z
_atom_site_U_iso_or_equiv
_atom_site_adp_type
_atom_site_occupancy
_atom_site_site_symmetry_order
_atom_site_calc_flag
_atom_site_refinement_flags_posn
_atom_site_refinement_flags_adp
_atom_site_refinement_flags_occupancy
S1 S 0.20070(2) 0.27854(2) 0.55326(3) 0.02027(11) Uani 1 1 d . . .
S2 S 0.10106(2) 0.22106(2) 0.65369(4) 0.02027(11) Uani 1 1 d . . .
S3 S 0.000000 0.28934(3) 0.750000 0.02028(13) Uani 1 2 d S T P
O1 O 0.21535(3) 0.95680(7) 0.53340(11) 0.0321(3) Uani 1 1 d . . .
O2 O 0.20189(3) 0.55994(7) 0.34163(11) 0.0367(3) Uani 1 1 d . . .
O3 O 0.13719(3) 0.97559(7) 0.63718(11) 0.0371(3) Uani 1 1 d . . .
O4 O 0.12346(3) 0.53974(7) 0.65312(11) 0.0293(3) Uani 1 1 d . . .
O5 O 0.03876(3) 0.96883(7) 0.70294(11) 0.0367(3) Uani 1 1 d . . .
O6 O 0.04679(3) 0.53206(7) 0.73394(11) 0.0332(3) Uani 1 1 d . . .
N1 N 0.21116(3) 0.82166(8) 0.58494(12) 0.0214(3) Uani 1 1 d . . .
N2 N 0.20587(3) 0.65406(8) 0.50411(12) 0.0210(3) Uani 1 1 d . . .
N3 N 0.12718(3) 0.84061(8) 0.59701(12) 0.0218(3) Uani 1 1 d . . .
N4 N 0.12504(3) 0.67675(7) 0.69315(12) 0.0197(3) Uani 1 1 d . . .
N5 N 0.04244(3) 0.83420(8) 0.75744(12) 0.0218(3) Uani 1 1 d . . .
N6 N 0.04099(3) 0.66645(7) 0.67910(12) 0.0210(3) Uani 1 1 d . . .
N7 N 0.23044(3) 0.13175(8) 0.57045(13) 0.0244(3) Uani 1 1 d D . .
H7A H 0.2485(3) 0.1565(8) 0.5428(16) 0.029 Uiso 1 1 d D U .
H7B H 0.2306(4) 0.0768(5) 0.5662(15) 0.029 Uiso 1 1 d D U .
N8 N 0.17414(3) 0.13149(8) 0.59254(15) 0.0298(3) Uani 1 1 d D . .
H8A H 0.1727(4) 0.0770(5) 0.6010(17) 0.036 Uiso 1 1 d D U .
H8B H 0.1545(3) 0.1585(8) 0.5983(16) 0.036 Uiso 1 1 d D U .
N9 N 0.13234(3) 0.36448(8) 0.69471(14) 0.0255(3) Uani 1 1 d D . .
H9A H 0.1324(4) 0.4192(5) 0.6919(16) 0.031 Uiso 1 1 d D U .
H9B H 0.1504(3) 0.3392(8) 0.6684(16) 0.031 Uiso 1 1 d D U .
N10 N 0.07536(3) 0.36989(8) 0.68618(15) 0.0299(3) Uani 1 1 d D . .
H10A H 0.0747(4) 0.4242(5) 0.6973(17) 0.036 Uiso 1 1 d D U .
H10B H 0.0558(3) 0.3444(9) 0.6921(17) 0.036 Uiso 1 1 d D U .
N11 N 0.02842(3) 0.14140(8) 0.74588(14) 0.0279(3) Uani 1 1 d D . .
H11A H 0.0468(3) 0.1682(8) 0.7275(16) 0.033 Uiso 1 1 d D U .
H11B H 0.0295(4) 0.0862(5) 0.7406(16) 0.033 Uiso 1 1 d D U .
C1 C 0.21648(4) 0.92350(11) 0.76156(16) 0.0335(4) Uani 1 1 d . . .
H1A H 0.217355 0.983580 0.773041 0.050 Uiso 1 1 calc R U .
H1B H 0.236776 0.898593 0.803071 0.050 Uiso 1 1 calc R U .
H1C H 0.196777 0.901502 0.801770 0.050 Uiso 1 1 calc R U .
C2 C 0.21421(4) 0.90332(10) 0.61883(16) 0.0248(3) Uani 1 1 d . . .
C3 C 0.20962(4) 0.79837(9) 0.45178(14) 0.0224(3) Uani 1 1 d . . .
H3 H 0.210431 0.840241 0.387311 0.027 Uiso 1 1 calc R U .
C4 C 0.20710(4) 0.72031(9) 0.41418(14) 0.0221(3) Uani 1 1 d . . .
H4 H 0.206078 0.708173 0.323620 0.026 Uiso 1 1 calc R U .
C5 C 0.20766(4) 0.67714(10) 0.63687(14) 0.0228(3) Uani 1 1 d . . .
H5 H 0.207124 0.635092 0.701169 0.027 Uiso 1 1 calc R U .
C6 C 0.21009(4) 0.75563(10) 0.67534(15) 0.0235(3) Uani 1 1 d . . .
H6 H 0.211125 0.767741 0.765913 0.028 Uiso 1 1 calc R U .
C7 C 0.20376(4) 0.57378(9) 0.45879(15) 0.0241(3) Uani 1 1 d . . .
C8 C 0.20396(4) 0.50645(10) 0.55877(15) 0.0291(4) Uani 1 1 d . . .
H8D H 0.204218 0.452613 0.515248 0.044 Uiso 1 1 calc R U .
H8E H 0.183858 0.510839 0.608044 0.044 Uiso 1 1 calc R U .
H8C H 0.223933 0.511849 0.618446 0.044 Uiso 1 1 calc R U .
C9 C 0.13077(5) 0.93644(10) 0.41214(16) 0.0376(4) Uani 1 1 d . . .
H9D H 0.134746 0.995233 0.396416 0.056 Uiso 1 1 calc R U .
H9E H 0.108712 0.920859 0.372833 0.056 Uiso 1 1 calc R U .
H9C H 0.148095 0.903556 0.373102 0.056 Uiso 1 1 calc R U .
C10 C 0.13192(4) 0.92059(10) 0.55640(16) 0.0272(4) Uani 1 1 d . . .
C11 C 0.12372(4) 0.77159(9) 0.51286(15) 0.0215(3) Uani 1 1 d . . .
H11 H 0.121986 0.780345 0.421324 0.026 Uiso 1 1 calc R U .
C12 C 0.12283(4) 0.69480(9) 0.55838(14) 0.0216(3) Uani 1 1 d . . .
H12 H 0.120629 0.650379 0.498054 0.026 Uiso 1 1 calc R U .
C13 C 0.12698(4) 0.74592(10) 0.77744(14) 0.0228(3) Uani 1 1 d . . .
H13 H 0.127452 0.737304 0.868931 0.027 Uiso 1 1 calc R U .
C14 C 0.12814(4) 0.82268(9) 0.73187(14) 0.0229(3) Uani 1 1 d . . .
H14 H 0.129677 0.867189 0.792183 0.027 Uiso 1 1 calc R U .
C15 C 0.12533(4) 0.59600(9) 0.73416(15) 0.0227(3) Uani 1 1 d . . .
C16 C 0.12770(4) 0.58033(10) 0.87813(15) 0.0299(4) Uani 1 1 d . . .
H16A H 0.129646 0.520801 0.894296 0.045 Uiso 1 1 calc R U .
H16B H 0.107548 0.601431 0.916194 0.045 Uiso 1 1 calc R U .
H16C H 0.147470 0.608501 0.918014 0.045 Uiso 1 1 calc R U .
C17 C 0.04678(5) 0.93852(10) 0.93140(16) 0.0370(4) Uani 1 1 d . . .
H17A H 0.047791 0.998736 0.940697 0.056 Uiso 1 1 calc R U .
H17B H 0.067594 0.914113 0.969328 0.056 Uiso 1 1 calc R U .
H17C H 0.027783 0.917130 0.976782 0.056 Uiso 1 1 calc R U .
C18 C 0.04245(4) 0.91641(10) 0.78952(16) 0.0265(4) Uani 1 1 d . . .
C19 C 0.03864(4) 0.81029(9) 0.62479(14) 0.0225(3) Uani 1 1 d . . .
H19 H 0.036533 0.852042 0.559845 0.027 Uiso 1 1 calc R U .
C20 C 0.03793(4) 0.73152(9) 0.58784(15) 0.0217(3) Uani 1 1 d . . .
H20 H 0.035284 0.718747 0.497593 0.026 Uiso 1 1 calc R U .
C21 C 0.04441(4) 0.69001(9) 0.81146(14) 0.0219(3) Uani 1 1 d . . .
H21 H 0.046233 0.648159 0.876304 0.026 Uiso 1 1 calc R U .
C22 C 0.04518(4) 0.76872(9) 0.84857(15) 0.0230(3) Uani 1 1 d . . .
H22 H 0.047636 0.781338 0.938907 0.028 Uiso 1 1 calc R U .
C23 C 0.04271(4) 0.58388(9) 0.64712(16) 0.0243(3) Uani 1 1 d . . .
C24 C 0.04013(5) 0.56144(10) 0.50514(16) 0.0335(4) Uani 1 1 d . . .
H24A H 0.041480 0.501289 0.495939 0.050 Uiso 1 1 calc R U .
H24B H 0.058530 0.587346 0.461592 0.050 Uiso 1 1 calc R U .
H24C H 0.018686 0.581034 0.465220 0.050 Uiso 1 1 calc R U .
C25 C 0.20184(3) 0.17349(9) 0.57271(13) 0.0192(3) Uani 1 1 d . . .
C26 C 0.10310(4) 0.32541(9) 0.67951(14) 0.0198(3) Uani 1 1 d . . .
C27 C 0.000000 0.18368(13) 0.750000 0.0200(4) Uani 1 2 d S T P

loop_
_atom_site_aniso_label
_atom_site_aniso_U_11
_atom_site_aniso_U_22
_atom_site_aniso_U_33
_atom_site_aniso_U_23
_atom_site_aniso_U_13
_atom_site_aniso_U_12
S1 0.0238(2) 0.01422(19) 0.0233(2) -0.00012(13) 0.00506(16) -0.00073(14)
S2 0.0216(2) 0.01490(19) 0.0241(2) -0.00189(14) -0.00004(16) 0.00118(14)
S3 0.0230(3) 0.0138(2) 0.0237(3) 0.000 -0.0013(2) 0.000
O1 0.0445(7) 0.0196(6) 0.0317(7) 0.0000(5) -0.0026(5) -0.0023(5)
O2 0.0570(8) 0.0265(6) 0.0266(7) -0.0050(5) 0.0035(6) -0.0038(6)
O3 0.0627(8) 0.0196(6) 0.0295(7) -0.0037(5) 0.0058(6) -0.0117(6)
O4 0.0405(7) 0.0165(6) 0.0304(7) -0.0013(5) -0.0010(5) 0.0002(5)
O5 0.0662(8) 0.0158(6) 0.0280(7) 0.0016(5) 0.0032(6) 0.0056(5)
O6 0.0539(8) 0.0178(6) 0.0280(7) 0.0028(5) 0.0042(5) 0.0072(5)
N1 0.0273(7) 0.0205(7) 0.0162(7) -0.0010(5) 0.0005(5) -0.0014(5)
N2 0.0263(7) 0.0187(6) 0.0181(6) 0.0022(5) 0.0015(5) 0.0000(5)
N3 0.0300(7) 0.0168(6) 0.0186(7) -0.0004(5) 0.0010(5) -0.0039(5)
N4 0.0256(7) 0.0163(6) 0.0170(6) -0.0006(5) 0.0003(5) -0.0024(5)
N5 0.0314(7) 0.0171(6) 0.0165(7) -0.0003(5) -0.0011(5) 0.0028(5)
N6 0.0278(7) 0.0168(6) 0.0181(7) 0.0003(5) -0.0015(5) 0.0025(5)
N7 0.0251(7) 0.0163(6) 0.0324(8) -0.0020(5) 0.0056(6) -0.0005(5)
N8 0.0275(8) 0.0157(7) 0.0473(10) 0.0000(6) 0.0101(7) -0.0021(6)
N9 0.0282(7) 0.0158(6) 0.0329(8) -0.0003(6) 0.0041(6) -0.0019(6)
N10 0.0297(8) 0.0157(7) 0.0456(9) 0.0009(6) 0.0117(6) 0.0034(6)
N11 0.0290(8) 0.0152(6) 0.0403(9) -0.0017(6) 0.0080(6) 0.0015(6)
C1 0.0415(10) 0.0304(9) 0.0279(9) -0.0075(7) -0.0030(7) -0.0010(8)
C2 0.0253(8) 0.0206(8) 0.0279(9) -0.0026(6) -0.0021(6) 0.0003(6)
C3 0.0279(8) 0.0211(8) 0.0182(8) 0.0029(6) 0.0004(6) -0.0002(6)
C4 0.0273(8) 0.0228(8) 0.0159(8) 0.0042(6) -0.0002(6) -0.0009(6)
C5 0.0254(8) 0.0274(8) 0.0159(8) 0.0037(6) 0.0023(6) -0.0008(6)
C6 0.0260(8) 0.0276(8) 0.0168(8) 0.0026(6) 0.0007(6) -0.0007(7)
C7 0.0242(8) 0.0214(8) 0.0269(9) 0.0006(6) 0.0026(6) 0.0004(6)
C8 0.0324(9) 0.0200(8) 0.0351(10) 0.0058(7) 0.0045(7) -0.0005(7)
C9 0.0634(12) 0.0223(9) 0.0268(9) 0.0057(7) -0.0004(8) -0.0047(8)
C10 0.0368(9) 0.0190(8) 0.0257(9) 0.0010(6) 0.0023(7) -0.0045(7)
C11 0.0273(8) 0.0188(7) 0.0183(8) -0.0028(6) -0.0002(6) -0.0014(6)
C12 0.0275(8) 0.0194(7) 0.0175(8) -0.0018(6) -0.0004(6) -0.0013(6)
C13 0.0291(8) 0.0224(8) 0.0169(8) -0.0015(6) 0.0012(6) -0.0035(6)
C14 0.0312(9) 0.0205(8) 0.0171(8) -0.0047(6) 0.0020(6) -0.0043(6)
C15 0.0229(8) 0.0184(7) 0.0266(8) 0.0032(6) 0.0001(6) -0.0015(6)
C16 0.0393(10) 0.0247(8) 0.0251(9) 0.0064(7) -0.0039(7) -0.0026(7)
C17 0.0608(12) 0.0221(9) 0.0274(9) -0.0069(7) -0.0036(8) 0.0032(8)
C18 0.0365(9) 0.0175(8) 0.0254(9) -0.0013(6) 0.0008(7) 0.0026(7)
C19 0.0307(9) 0.0188(7) 0.0176(8) 0.0011(6) -0.0012(6) 0.0015(6)
C20 0.0284(8) 0.0177(7) 0.0188(8) 0.0018(6) -0.0007(6) 0.0023(6)
C21 0.0276(8) 0.0193(7) 0.0184(8) 0.0018(6) -0.0013(6) 0.0026(6)
C22 0.0317(9) 0.0185(7) 0.0183(8) 0.0016(6) -0.0019(6) 0.0025(6)
C23 0.0287(9) 0.0173(7) 0.0270(9) -0.0009(6) 0.0013(6) 0.0037(6)
C24 0.0520(11) 0.0217(8) 0.0263(9) -0.0055(7) -0.0016(8) 0.0022(8)
C25 0.0246(8) 0.0171(7) 0.0160(7) -0.0021(5) 0.0022(6) -0.0010(6)
C26 0.0250(8) 0.0176(7) 0.0171(7) 0.0022(6) 0.0034(6) 0.0018(6)
C27 0.0284(12) 0.0177(10) 0.0142(10) 0.000 0.0032(8) 0.000

loop_
_atom_type_symbol
_atom_type_description
_atom_type_scat_dispersion_real
_atom_type_scat_dispersion_imag
_atom_type_scat_source
C C 0.0033 0.0016 'International Tables Vol C Tables 4.2.6.8 and 6.1.1.4'
H H 0.0000 0.0000 'International Tables Vol C Tables 4.2.6.8 and 6.1.1.4'
N N 0.0061 0.0033 'International Tables Vol C Tables 4.2.6.8 and 6.1.1.4'
O O 0.0106 0.0060 'International Tables Vol C Tables 4.2.6.8 and 6.1.1.4'
S S 0.1246 0.1234 'International Tables Vol C Tables 4.2.6.8 and 6.1.1.4'

loop_
_geom_angle_atom_site_label_1
_geom_angle_atom_site_label_2
_geom_angle_atom_site_label_3
_geom_angle
_geom_angle_site_symmetry_1
C2 N1 C3 119.99(13) .
C2 N1 C6 124.46(13) .
C3 N1 C6 115.54(13) .
C7 N2 C5 124.96(13) .
C7 N2 C4 119.67(13) .
C5 N2 C4 115.35(12) .
C10 N3 C11 124.55(13) .
C10 N3 C14 119.63(13) .
C11 N3 C14 115.66(12) .
C15 N4 C12 119.78(13) .
C15 N4 C13 124.47(13) .
C12 N4 C13 115.75(12) .
C18 N5 C22 124.69(13) .
C18 N5 C19 119.68(13) .
C22 N5 C19 115.61(12) .
C23 N6 C20 124.65(13) .
C23 N6 C21 119.24(12) .
C20 N6 C21 116.01(12) .
C25 N7 H7A 119.7(10) .
C25 N7 H7B 121.1(10) .
H7A N7 H7B 115.2(11) .
C25 N8 H8A 125.8(10) .
C25 N8 H8B 120.0(10) .
H8A N8 H8B 114.2(11) .
C26 N9 H9A 118.3(10) .
C26 N9 H9B 118.2(10) .
H9A N9 H9B 116.6(11) .
C26 N10 H10A 125.1(10) .
C26 N10 H10B 119.6(10) .
H10A N10 H10B 114.7(12) .
C27 N11 H11A 118.6(10) .
C27 N11 H11B 124.0(10) .
H11A N11 H11B 115.7(12) .
C2 C1 H1A 109.5 .
C2 C1 H1B 109.5 .
H1A C1 H1B 109.5 .
C2 C1 H1C 109.5 .
H1A C1 H1C 109.5 .
H1B C1 H1C 109.5 .
O1 C2 N1 120.10(14) .
O1 C2 C1 122.67(15) .
N1 C2 C1 117.23(14) .
C4 C3 N1 122.27(14) .
C4 C3 H3 118.9 .
N1 C3 H3 118.9 .
C3 C4 N2 122.44(14) .
C3 C4 H4 118.8 .
N2 C4 H4 118.8 .
C6 C5 N2 122.50(14) .
C6 C5 H5 118.8 .
N2 C5 H5 118.8 .
C5 C6 N1 121.90(14) .
C5 C6 H6 119.0 .
N1 C6 H6 119.0 .
O2 C7 N2 120.22(14) .
O2 C7 C8 122.69(15) .
N2 C7 C8 117.09(14) .
C7 C8 H8D 109.5 .
C7 C8 H8E 109.5 .
H8D C8 H8E 109.5 .
C7 C8 H8C 109.5 .
H8D C8 H8C 109.5 .
H8E C8 H8C 109.5 .
C10 C9 H9D 109.5 .
C10 C9 H9E 109.5 .
H9D C9 H9E 109.5 .
C10 C9 H9C 109.5 .
H9D C9 H9C 109.5 .
H9E C9 H9C 109.5 .
O3 C10 N3 119.87(15) .
O3 C10 C9 122.51(15) .
N3 C10 C9 117.61(14) .
C12 C11 N3 121.80(14) .
C12 C11 H11 119.1 .
N3 C11 H11 119.1 .
C11 C12 N4 122.48(14) .
C11 C12 H12 118.8 .
N4 C12 H12 118.8 .
C14 C13 N4 121.69(14) .
C14 C13 H13 119.2 .
N4 C13 H13 119.2 .
C13 C14 N3 122.52(14) .
C13 C14 H14 118.7 .
N3 C14 H14 118.7 .
O4 C15 N4 119.76(14) .
O4 C15 C16 122.65(14) .
N4 C15 C16 117.59(13) .
C15 C16 H16A 109.5 .
C15 C16 H16B 109.5 .
H16A C16 H16B 109.5 .
C15 C16 H16C 109.5 .
H16A C16 H16C 109.5 .
H16B C16 H16C 109.5 .
C18 C17 H17A 109.5 .
C18 C17 H17B 109.5 .
H17A C17 H17B 109.5 .
C18 C17 H17C 109.5 .
H17A C17 H17C 109.5 .
H17B C17 H17C 109.5 .
O5 C18 N5 119.76(15) .
O5 C18 C17 122.63(15) .
N5 C18 C17 117.61(14) .
C20 C19 N5 122.40(14) .
C20 C19 H19 118.8 .
N5 C19 H19 118.8 .
C19 C20 N6 121.76(14) .
C19 C20 H20 119.1 .
N6 C20 H20 119.1 .
C22 C21 N6 122.31(14) .
C22 C21 H21 118.8 .
N6 C21 H21 118.8 .
C21 C22 N5 121.90(14) .
C21 C22 H22 119.0 .
N5 C22 H22 119.0 .
O6 C23 N6 119.66(15) .
O6 C23 C24 122.63(14) .
N6 C23 C24 117.70(14) .
C23 C24 H24A 109.5 .
C23 C24 H24B 109.5 .
H24A C24 H24B 109.5 .
C23 C24 H24C 109.5 .
H24A C24 H24C 109.5 .
H24B C24 H24C 109.5 .
N8 C25 N7 118.05(14) .
N8 C25 S1 120.70(11) .
N7 C25 S1 121.24(11) .
N10 C26 N9 117.89(14) .
N10 C26 S2 120.75(12) .
N9 C26 S2 121.36(11) .
N11 C27 N11 118.1(2) 2_556
N11 C27 S3 120.96(10) 2_556
N11 C27 S3 120.96(10) .

loop_
_geom_bond_atom_site_label_1
_geom_bond_atom_site_label_2
_geom_bond_distance
S1 C25 1.7124(16)
S2 C26 1.7109(16)
S3 C27 1.710(2)
O1 C2 1.2362(19)
O2 C7 1.2229(18)
O3 C10 1.2267(19)
O4 C15 1.2335(18)
O5 C18 1.2318(19)
O6 C23 1.2282(18)
N1 C2 1.3704(19)
N1 C3 1.4177(18)
N1 C6 1.4189(19)
N2 C7 1.3812(19)
N2 C5 1.4126(19)
N2 C4 1.4188(18)
N3 C10 1.3771(19)
N3 C11 1.4144(18)
N3 C14 1.4148(18)
N4 C15 1.3731(18)
N4 C12 1.4134(18)
N4 C13 1.4150(18)
N5 C18 1.3709(19)
N5 C22 1.4143(18)
N5 C19 1.4166(18)
N6 C23 1.3792(18)
N6 C20 1.4108(18)
N6 C21 1.4116(18)
N7 C25 1.3306(18)
N7 H7A 0.889(8)
N7 H7B 0.890(8)
N8 C25 1.3267(19)
N8 H8A 0.889(8)
N8 H8B 0.903(8)
N9 C26 1.3303(19)
N9 H9A 0.886(8)
N9 H9B 0.888(8)
N10 C26 1.3284(19)
N10 H10A 0.887(8)
N10 H10B 0.891(8)
N11 C27 1.3302(17)
N11 H11A 0.883(8)
N11 H11B 0.896(8)
C1 C2 1.501(2)
C1 H1A 0.9800
C1 H1B 0.9800
C1 H1C 0.9800
C3 C4 1.323(2)
C3 H3 0.9500
C4 H4 0.9500
C5 C6 1.332(2)
C5 H5 0.9500
C6 H6 0.9500
C7 C8 1.498(2)
C8 H8D 0.9800
C8 H8E 0.9800
C8 H8C 0.9800
C9 C10 1.503(2)
C9 H9D 0.9800
C9 H9E 0.9800
C9 H9C 0.9800
C11 C12 1.329(2)
C11 H11 0.9500
C12 H12 0.9500
C13 C14 1.330(2)
C13 H13 0.9500
C14 H14 0.9500
C15 C16 1.499(2)
C16 H16A 0.9800
C16 H16B 0.9800
C16 H16C 0.9800
C17 C18 1.501(2)
C17 H17A 0.9800
C17 H17B 0.9800
C17 H17C 0.9800
C19 C20 1.330(2)
C19 H19 0.9500
C20 H20 0.9500
C21 C22 1.330(2)
C21 H21 0.9500
C22 H22 0.9500
C23 C24 1.501(2)
C24 H24A 0.9800
C24 H24B 0.9800
C24 H24C 0.9800

loop_
_geom_hbond_atom_site_label_D
_geom_hbond_atom_site_label_H
_geom_hbond_atom_site_label_A
_geom_hbond_distance_DH
_geom_hbond_distance_HA
_geom_hbond_distance_DA
_geom_hbond_angle_DHA
_geom_hbond_site_symmetry_A
_geom_hbond_publ_flag
N7 H7A S1 0.889(8) 2.543(9) 3.4297(15) 175.5(14) 7_556 yes
N7 H7B O1 0.890(8) 2.057(9) 2.9153(18) 161.5(14) 1_545 yes
N11 H11B O5 0.896(8) 1.979(9) 2.8622(18) 168.3(14) 1_545 yes
N8 H8A O3 0.889(8) 2.217(12) 2.9749(18) 142.9(13) 1_545 yes
N8 H8B S2 0.903(8) 2.466(9) 3.3589(15) 169.7(14) . yes
N9 H9A O4 0.886(8) 2.018(9) 2.8874(18) 166.4(15) . yes
N9 H9B S1 0.888(8) 2.592(9) 3.4695(16) 169.9(14) . yes
N10 H10A O6 0.887(8) 2.120(12) 2.9171(18) 149.3(13) . yes
N10 H10B S3 0.891(8) 2.510(9) 3.3873(15) 168.4(15) . yes
N11 H11A S2 0.883(8) 2.498(9) 3.3702(15) 169.8(14) . yes

loop_
_geom_torsion_atom_site_label_1
_geom_torsion_atom_site_label_2
_geom_torsion_atom_site_label_3
_geom_torsion_atom_site_label_4
_geom_torsion
C3 N1 C2 O1 0.6(2)
C6 N1 C2 O1 179.11(13)
C3 N1 C2 C1 -178.66(12)
C6 N1 C2 C1 -0.1(2)
C2 N1 C3 C4 179.14(14)
C6 N1 C3 C4 0.5(2)
N1 C3 C4 N2 -0.2(2)
C7 N2 C4 C3 -178.97(14)
C5 N2 C4 C3 -0.3(2)
C7 N2 C5 C6 179.14(14)
C4 N2 C5 C6 0.5(2)
N2 C5 C6 N1 -0.3(2)
C2 N1 C6 C5 -178.83(14)
C3 N1 C6 C5 -0.2(2)
C5 N2 C7 O2 179.09(13)
C4 N2 C7 O2 -2.3(2)
C5 N2 C7 C8 -1.0(2)
C4 N2 C7 C8 177.57(12)
C11 N3 C10 O3 -174.49(14)
C14 N3 C10 O3 0.6(2)
C11 N3 C10 C9 4.8(2)
C14 N3 C10 C9 179.83(13)
C10 N3 C11 C12 172.59(15)
C14 N3 C11 C12 -2.7(2)
N3 C11 C12 N4 0.4(2)
C15 N4 C12 C11 -177.39(14)
C13 N4 C12 C11 2.4(2)
C15 N4 C13 C14 176.84(14)
C12 N4 C13 C14 -2.9(2)
N4 C13 C14 N3 0.7(2)
C10 N3 C14 C13 -173.39(15)
C11 N3 C14 C13 2.1(2)
C12 N4 C15 O4 -0.4(2)
C13 N4 C15 O4 179.86(13)
C12 N4 C15 C16 -179.99(12)
C13 N4 C15 C16 0.3(2)
C22 N5 C18 O5 -177.49(14)
C19 N5 C18 O5 0.9(2)
C22 N5 C18 C17 2.0(2)
C19 N5 C18 C17 -179.60(13)
C18 N5 C19 C20 -178.96(14)
C22 N5 C19 C20 -0.5(2)
N5 C19 C20 N6 -0.1(2)
C23 N6 C20 C19 -175.42(14)
C21 N6 C20 C19 0.8(2)
C23 N6 C21 C22 175.54(14)
C20 N6 C21 C22 -0.9(2)
N6 C21 C22 N5 0.3(2)
C18 N5 C22 C21 178.78(15)
C19 N5 C22 C21 0.4(2)
C20 N6 C23 O6 176.93(13)
C21 N6 C23 O6 0.8(2)
C20 N6 C23 C24 -1.9(2)
C21 N6 C23 C24 -177.98(13)
